data_1563716
loop_
_publ_author_name
'Polito-Lucas, J. Alberto'
'N\'u\~nez-\'Avila, Jos\'e A.'
'Bern\`es, Sylvain'
'P\'erez-Ben\'itez, Aar\'on'

_publ_section_title
;
 Tetraammonium bis(metforminium)
 di-\m~6~-oxido-tetra-\m~3~-oxido-tetradeca-\m~2~-oxido-octaoxidodecavanadium(V)
 hexahydrate
;
_journal_coeditor_code IM4012
_journal_issue 6
_journal_name_full IUCrData
_journal_page_first x210634
_journal_paper_doi 10.1107/S2414314621006349
_journal_volume 6
_journal_year 2021
_chemical_formula_iupac '(N H4)4 (C4 H12 N5)2 [V10 O28], 6H2 O'
_chemical_formula_moiety '4(H4 N +), 2(C4 H12 N5 +), O28 V10 6-, 6(H2 O)'
_chemical_formula_sum 'C8 H52 N14 O34 V10'
_chemical_formula_weight 1398.03
_chemical_name_systematic
;
Tetraammonium bis(metforminium)
di-\m~6~-oxido-tetra-\m~3~-oxido-tetradeca-\m~2~-oxido-octaoxidodecavanadium(V)
hexahydrate
;
_space_group_crystal_system triclinic
_space_group_IT_number 2
_space_group_name_Hall '-P 1'
_space_group_name_H-M_alt 'P -1'
_atom_sites_solution_hydrogens mixed
_atom_sites_solution_primary dual
_atom_sites_solution_secondary difmap
_audit_creation_method SHELXL-2018/3
_cell_angle_alpha 81.081(2)
_cell_angle_beta 70.906(2)
_cell_angle_gamma 63.321(2)
_cell_formula_units_Z 1
_cell_length_a 9.7965(2)
_cell_length_b 10.1010(2)
_cell_length_c 13.0974(3)
_cell_measurement_reflns_used 131899
_cell_measurement_temperature 295.0(10)
_cell_measurement_theta_max 33.67
_cell_measurement_theta_min 2.19
_cell_volume 1094.30(5)
_computing_cell_refinement
;
X-AREA (Stoe & Cie, 2020)
;
_computing_data_collection
;
X-AREA (Stoe & Cie, 2020)
;
_computing_data_reduction
;
X-AREA (Stoe & Cie, 2020)
;
_computing_molecular_graphics
;
Mercury (Macrae <i>et al.</i>,  2020)
;
_computing_publication_material
;
publCIF (Westrip, 2010)
;
_computing_structure_refinement
;
<i>SHELXL2018/3</i> (Sheldrick, 2015b)
;
_computing_structure_solution
;
<i>SHELXT2018/2</i> (Sheldrick, 2015a)
;
_diffrn_ambient_temperature 295.0(10)
_diffrn_detector 'Reverse-biased silicon diode array'
_diffrn_detector_area_resol_mean 5.81
_diffrn_measured_fraction_theta_full 0.996
_diffrn_measured_fraction_theta_max 0.999
_diffrn_measurement_device 'Eulerian four-circle diffractometer'
_diffrn_measurement_device_type 'Stoe Stadivari'
_diffrn_measurement_method '\w scans'
_diffrn_measurement_specimen_support Mitegen
_diffrn_radiation_monochromator 'Graded multilayer mirror'
_diffrn_radiation_probe x-ray
_diffrn_radiation_type AgK\a
_diffrn_radiation_wavelength 0.56083
_diffrn_reflns_av_R_equivalents 0.0300
_diffrn_reflns_av_unetI/netI 0.0152
_diffrn_reflns_limit_h_max 16
_diffrn_reflns_limit_h_min -16
_diffrn_reflns_limit_k_max 17
_diffrn_reflns_limit_k_min -17
_diffrn_reflns_limit_l_max 21
_diffrn_reflns_limit_l_min -22
_diffrn_reflns_number 94693
_diffrn_reflns_theta_full 19.664
_diffrn_reflns_theta_max 28.500
_diffrn_reflns_theta_min 2.194
_diffrn_source 'Sealed X-ray tube'
_diffrn_source_current 0.55
_diffrn_source_power 0.03575
_diffrn_source_voltage 65
_exptl_absorpt_coefficient_mu 1.099
_exptl_absorpt_correction_T_max 0.9067
_exptl_absorpt_correction_T_min 0.4261
_exptl_absorpt_correction_type multi-scan
_exptl_absorpt_process_details
;
(X-AREA; Stoe & Cie, 2020)
;
_exptl_crystal_colour gold
_exptl_crystal_density_diffrn 2.121
_exptl_crystal_description tetrahedron
_exptl_crystal_F_000 700
_exptl_crystal_size_max 0.264
_exptl_crystal_size_mid 0.260
_exptl_crystal_size_min 0.189
_refine_diff_density_max 0.468
_refine_diff_density_min -0.951
_refine_ls_extinction_coef 0.0048(9)
_refine_ls_extinction_expression Fc^*^=kFc[1+0.001xFc^2^\l^3^/sin(2\q)]^-1/4^
_refine_ls_extinction_method
;
SHELXL-2018/3 (Sheldrick 2015b)
;
_refine_ls_goodness_of_fit_ref 1.063
_refine_ls_hydrogen_treatment mixed
_refine_ls_matrix_type full
_refine_ls_number_constraints 0
_refine_ls_number_parameters 361
_refine_ls_number_reflns 11269
_refine_ls_number_restraints 9
_refine_ls_restrained_S_all 1.064
_refine_ls_R_factor_all 0.0331
_refine_ls_R_factor_gt 0.0254
_refine_ls_shift/su_max 0.002
_refine_ls_shift/su_mean 0.000
_refine_ls_structure_factor_coef Fsqd
_refine_ls_weighting_details 'w=1/[\s^2^(Fo^2^)+(0.0487P)^2^+0.0305P] where P=(Fo^2^+2Fc^2^)/3'
_refine_ls_weighting_scheme calc
_refine_ls_wR_factor_gt 0.0737
_refine_ls_wR_factor_ref 0.0782
_reflns_number_gt 9224
_reflns_number_total 11269
_reflns_threshold_expression 'I > 2\s(I)'
_cod_data_source_file im4012sup1.cif
_cod_data_source_block I
_cod_database_code 1563716
_shelx_estimated_absorpt_t_min 0.760
_shelx_estimated_absorpt_t_max 0.819

loop_
_space_group_symop_operation_xyz
'x, y, z'
'-x, -y, -z'

loop_
_atom_site_type_symbol
_atom_site_label
_atom_site_fract_x
_atom_site_fract_y
_atom_site_fract_z
_atom_site_U_iso_or_equiv
_atom_site_adp_type
_atom_site_calc_flag
_atom_site_occupancy
_atom_site_disorder_assembly
_atom_site_disorder_group
V V1 0.39655(2) 0.84689(2) 0.38300(2) 0.02229(4) Uani d 1 . .
V V2 0.22257(2) 0.64431(2) 0.44890(2) 0.02011(3) Uani d 1 . .
V V3 0.44412(2) 0.63696(2) 0.58069(2) 0.01697(3) Uani d 1 . .
V V4 0.72567(2) 0.57810(2) 0.36227(2) 0.01973(3) Uani d 1 . .
V V5 0.50248(2) 0.59053(2) 0.23433(2) 0.02221(4) Uani d 1 . .
O O1 0.33595(10) 1.02437(8) 0.37493(7) 0.03200(16) Uani d 1 . .
O O2 0.04039(9) 0.66456(10) 0.48094(7) 0.02993(15) Uani d 1 . .
O O3 0.43043(9) 0.62643(8) 0.71288(5) 0.02402(13) Uani d 1 . .
O O4 0.90793(9) 0.55609(9) 0.33301(7) 0.02955(15) Uani d 1 . .
O O5 0.52329(11) 0.57067(11) 0.11007(6) 0.03517(18) Uani d 1 . .
O O6 0.20204(8) 0.83200(8) 0.43086(6) 0.02483(13) Uani d 1 . .
O O7 0.38555(9) 0.81825(7) 0.54386(6) 0.02400(13) Uani d 1 . .
O O8 0.61636(8) 0.77845(7) 0.36354(6) 0.02343(12) Uani d 1 . .
O O9 0.43593(9) 0.79045(8) 0.24684(6) 0.02459(13) Uani d 1 . .
O O10 0.24430(7) 0.63107(7) 0.59608(5) 0.01873(11) Uani d 1 . .
O O11 0.66939(8) 0.57599(7) 0.52504(5) 0.01927(11) Uani d 1 . .
O O12 0.71111(8) 0.55367(8) 0.23235(5) 0.02325(12) Uani d 1 . .
O O13 0.29624(8) 0.60661(8) 0.30286(5) 0.02357(12) Uani d 1 . .
O O14 0.52088(7) 0.40515(7) 0.58287(5) 0.01779(10) Uani d 1 . .
C C1 0.06586(13) 1.15154(12) 0.16742(9) 0.03002(19) Uani d 1 . .
C C2 0.26523(13) 1.04792(11) 0.00500(8) 0.02878(18) Uani d 1 . .
C C3 0.2491(2) 0.8359(2) -0.04832(12) 0.0567(5) Uani d 1 . .
H H3A 0.301998 0.759308 -0.002811 0.085 Uiso calc 1 . .
H H3B 0.268909 0.794033 -0.115518 0.085 Uiso calc 1 . .
H H3C 0.136312 0.880514 -0.012978 0.085 Uiso calc 1 . .
C C4 0.42436(17) 0.94509(16) -0.17351(10) 0.0408(3) Uani d 1 . .
H H4A 0.377248 1.032108 -0.214239 0.061 Uiso calc 1 . .
H H4B 0.453653 0.858445 -0.212180 0.061 Uiso calc 1 . .
H H4C 0.517801 0.943143 -0.163104 0.061 Uiso calc 1 . .
N N1 0.02667(15) 1.12792(15) 0.27388(9) 0.0428(3) Uani d 1 . .
H H1A -0.050(2) 1.197(2) 0.3093(15) 0.051 Uiso d 1 . .
H H1B 0.078(2) 1.055(2) 0.2967(16) 0.051 Uiso d 1 . .
N N2 -0.00914(13) 1.28620(12) 0.13003(9) 0.0373(2) Uani d 1 . .
H H2A -0.089(2) 1.355(2) 0.1705(14) 0.045 Uiso d 1 . .
H H2B 0.000(2) 1.299(2) 0.0630(15) 0.045 Uiso d 1 . .
N N3 0.17233(12) 1.03435(10) 0.10395(7) 0.03244(19) Uani d 1 . .
N N4 0.32345(14) 1.14908(13) -0.02036(10) 0.0388(2) Uani d 1 . .
H H4D 0.381(2) 1.154(2) -0.0901(15) 0.047 Uiso d 1 . .
H H4E 0.301(2) 1.201(2) 0.0224(15) 0.047 Uiso d 1 . .
N N5 0.30971(13) 0.94745(11) -0.06891(7) 0.03350(19) Uani d 1 . .
N N6 0.18645(12) 1.10848(11) 0.61533(8) 0.02925(17) Uani d 1 . .
H H6A 0.252(2) 1.143(2) 0.6196(14) 0.044 Uiso d 1 . .
H H6B 0.110(2) 1.130(2) 0.6764(15) 0.044 Uiso d 1 . .
H H6C 0.238(2) 1.022(2) 0.5989(14) 0.044 Uiso d 1 . .
H H6D 0.143(2) 1.156(2) 0.5644(15) 0.044 Uiso d 1 . .
N N7 0.22214(11) 0.34134(10) 0.33362(8) 0.02681(15) Uani d 1 . .
H H7A 0.258(2) 0.3611(19) 0.2689(15) 0.040 Uiso d 1 . .
H H7B 0.117(2) 0.3902(19) 0.3535(13) 0.040 Uiso d 1 . .
H H7C 0.247(2) 0.250(2) 0.3412(14) 0.040 Uiso d 1 . .
H H7D 0.265(2) 0.3602(19) 0.3754(14) 0.040 Uiso d 1 . .
O O15 0.99461(17) 0.64089(15) 0.09649(9) 0.0543(3) Uani d 1 . .
H H15A 0.924(2) 0.621(3) 0.1371(18) 0.081 Uiso d 1 . .
H H15B 1.021(3) 0.683(3) 0.1260(19) 0.081 Uiso d 1 . .
O O16 0.28519(14) 0.39198(12) 0.10371(8) 0.0451(2) Uani d 1 . .
H H16A 0.204(2) 0.464(2) 0.1036(18) 0.068 Uiso d 1 . .
H H16B 0.365(2) 0.405(2) 0.0658(17) 0.068 Uiso d 1 . .
O O17 0.07918(11) 0.80032(11) 0.20277(7) 0.03818(19) Uani d 1 . .
H H17A 0.152(2) 0.7348(19) 0.2284(15) 0.057 Uiso d 1 . .
H H17B 0.114(2) 0.8621(19) 0.1780(16) 0.057 Uiso d 1 . .

loop_
_atom_site_aniso_label
_atom_site_aniso_U_11
_atom_site_aniso_U_22
_atom_site_aniso_U_33
_atom_site_aniso_U_12
_atom_site_aniso_U_13
_atom_site_aniso_U_23
V1 0.02379(7) 0.01451(6) 0.02375(7) -0.00547(5) -0.00600(5) 0.00227(4)
V2 0.01597(6) 0.02161(7) 0.02045(6) -0.00631(5) -0.00604(5) 0.00221(5)
V3 0.01774(6) 0.01375(6) 0.01733(6) -0.00493(4) -0.00428(4) -0.00203(4)
V4 0.01655(6) 0.01890(6) 0.02113(6) -0.00737(5) -0.00352(5) 0.00193(4)
V5 0.02394(7) 0.02343(7) 0.01623(6) -0.00812(5) -0.00540(5) 0.00068(5)
O1 0.0359(4) 0.0162(3) 0.0350(4) -0.0073(3) -0.0061(3) 0.0027(2)
O2 0.0196(3) 0.0363(4) 0.0325(4) -0.0114(3) -0.0096(3) 0.0059(3)
O3 0.0284(3) 0.0222(3) 0.0195(3) -0.0088(2) -0.0060(2) -0.0034(2)
O4 0.0198(3) 0.0333(4) 0.0332(4) -0.0122(3) -0.0063(3) 0.0058(3)
O5 0.0416(4) 0.0430(5) 0.0189(3) -0.0167(4) -0.0084(3) -0.0002(3)
O6 0.0202(3) 0.0191(3) 0.0278(3) -0.0038(2) -0.0057(2) 0.0022(2)
O7 0.0275(3) 0.0148(3) 0.0256(3) -0.0063(2) -0.0059(2) -0.0018(2)
O8 0.0232(3) 0.0187(3) 0.0275(3) -0.0099(2) -0.0063(2) 0.0027(2)
O9 0.0254(3) 0.0218(3) 0.0227(3) -0.0078(2) -0.0077(2) 0.0043(2)
O10 0.0164(2) 0.0165(2) 0.0186(2) -0.00421(19) -0.00313(19) -0.00076(18)
O11 0.0192(3) 0.0188(3) 0.0201(3) -0.0082(2) -0.0060(2) -0.00041(19)
O12 0.0210(3) 0.0247(3) 0.0184(3) -0.0073(2) -0.0024(2) -0.0001(2)
O13 0.0234(3) 0.0266(3) 0.0214(3) -0.0103(2) -0.0088(2) 0.0018(2)
O14 0.0169(2) 0.0156(2) 0.0186(2) -0.0056(2) -0.00443(19) -0.00012(18)
C1 0.0266(4) 0.0305(5) 0.0278(4) -0.0078(4) -0.0042(3) -0.0085(3)
C2 0.0271(4) 0.0238(4) 0.0266(4) -0.0051(3) -0.0037(3) -0.0035(3)
C3 0.0736(11) 0.0555(9) 0.0407(7) -0.0432(8) 0.0149(7) -0.0195(6)
C4 0.0440(6) 0.0412(6) 0.0261(5) -0.0177(5) 0.0048(4) -0.0050(4)
N1 0.0390(5) 0.0437(6) 0.0251(4) -0.0017(5) -0.0030(4) -0.0092(4)
N2 0.0353(5) 0.0281(4) 0.0343(5) -0.0034(4) -0.0039(4) -0.0079(3)
N3 0.0342(4) 0.0260(4) 0.0234(4) -0.0058(3) 0.0004(3) -0.0048(3)
N4 0.0403(5) 0.0346(5) 0.0367(5) -0.0174(4) 0.0002(4) -0.0080(4)
N5 0.0390(5) 0.0300(4) 0.0237(4) -0.0148(4) 0.0032(3) -0.0059(3)
N6 0.0284(4) 0.0227(4) 0.0323(4) -0.0077(3) -0.0070(3) -0.0029(3)
N7 0.0254(4) 0.0237(4) 0.0315(4) -0.0102(3) -0.0087(3) -0.0008(3)
O15 0.0633(7) 0.0591(7) 0.0337(5) -0.0251(6) -0.0099(5) 0.0053(4)
O16 0.0503(6) 0.0430(5) 0.0348(4) -0.0206(4) -0.0042(4) 0.0031(4)
O17 0.0328(4) 0.0406(5) 0.0318(4) -0.0107(4) -0.0091(3) 0.0082(3)

loop_
_atom_type_symbol
_atom_type_description
_atom_type_scat_dispersion_real
_atom_type_scat_dispersion_imag
_atom_type_scat_source
C C 0.0013 0.0009 'International Tables Vol C Tables 4.2.6.8 and 6.1.1.4'
H H 0.0000 0.0000 'International Tables Vol C Tables 4.2.6.8 and 6.1.1.4'
N N 0.0030 0.0020 'International Tables Vol C Tables 4.2.6.8 and 6.1.1.4'
O O 0.0058 0.0036 'International Tables Vol C Tables 4.2.6.8 and 6.1.1.4'
V V 0.2316 0.3398 'International Tables Vol C Tables 4.2.6.8 and 6.1.1.4'

loop_
_exptl_crystal_face_index_h
_exptl_crystal_face_index_k
_exptl_crystal_face_index_l
_exptl_crystal_face_perp_dist
2 -3 8 0.1610
-2 -1 -6 0.1030
-1 -7 1 0.1690
0 5 3 0.1470
3 3 2 0.1550
5 -3 -4 0.1460
3 5 1 0.1040
3 -1 -6 0.1130
-5 -3 6 0.0760
-3 -4 -1 0.1560

loop_
_geom_angle_atom_site_label_1
_geom_angle_atom_site_label_2
_geom_angle_atom_site_label_3
_geom_angle_site_symmetry_1
_geom_angle_site_symmetry_3
_geom_angle
_geom_angle_publ_flag
O1 V1 O9 . . 104.84(4) ?
O1 V1 O6 . . 101.04(4) ?
O9 V1 O6 . . 92.16(3) ?
O1 V1 O8 . . 102.51(4) ?
O9 V1 O8 . . 91.10(3) ?
O6 V1 O8 . . 154.52(3) ?
O1 V1 O7 . . 98.71(4) ?
O9 V1 O7 . . 156.44(3) ?
O6 V1 O7 . . 83.85(3) ?
O8 V1 O7 . . 83.12(3) ?
O1 V1 O14 . 2_666 172.87(4) ?
O9 V1 O14 . 2_666 82.28(3) ?
O6 V1 O14 . 2_666 78.35(3) ?
O8 V1 O14 . 2_666 77.07(3) ?
O7 V1 O14 . 2_666 74.17(2) ?
O1 V1 V5 . . 138.11(3) ?
O9 V1 V5 . . 33.28(2) ?
O6 V1 V5 . . 84.42(2) ?
O8 V1 V5 . . 84.55(2) ?
O7 V1 V5 . . 123.18(2) ?
O14 V1 V5 2_666 . 49.017(16) ?
O1 V1 V2 . . 133.39(3) ?
O9 V1 V2 . . 83.40(3) ?
O6 V1 V2 . . 32.35(2) ?
O8 V1 V2 . . 123.42(2) ?
O7 V1 V2 . . 80.88(2) ?
O14 V1 V2 2_666 . 46.362(16) ?
V5 V1 V2 . . 61.310(6) ?
O1 V1 V3 . . 129.40(3) ?
O9 V1 V3 . . 125.76(2) ?
O6 V1 V3 . . 79.55(2) ?
O8 V1 V3 . . 78.07(2) ?
O7 V1 V3 . . 30.690(19) ?
O14 V1 V3 2_666 . 43.479(15) ?
V5 V1 V3 . . 92.496(6) ?
V2 V1 V3 . . 61.458(5) ?
O1 V1 V4 . . 134.70(3) ?
O9 V1 V4 . . 81.46(2) ?
O6 V1 V4 . . 123.80(2) ?
O8 V1 V4 . . 32.23(2) ?
O7 V1 V4 . . 81.57(2) ?
O14 V1 V4 2_666 . 45.455(15) ?
V5 V1 V4 . . 60.588(6) ?
V2 V1 V4 . . 91.644(6) ?
V3 V1 V4 . . 61.402(5) ?
O2 V2 O6 . . 103.19(4) ?
O2 V2 O13 . . 102.93(4) ?
O6 V2 O13 . . 94.22(3) ?
O2 V2 O10 . . 99.24(4) ?
O6 V2 O10 . . 92.09(3) ?
O13 V2 O10 . . 154.87(3) ?
O2 V2 O11 . 2_666 98.97(4) ?
O6 V2 O11 . 2_666 156.53(3) ?
O13 V2 O11 . 2_666 88.24(3) ?
O10 V2 O11 . 2_666 76.68(3) ?
O2 V2 O14 . 2_666 173.66(3) ?
O6 V2 O14 . 2_666 82.01(3) ?
O13 V2 O14 . 2_666 80.07(3) ?
O10 V2 O14 . 2_666 76.76(3) ?
O11 V2 O14 2_666 2_666 75.42(3) ?
O2 V2 V1 . . 136.83(3) ?
O6 V2 V1 . . 33.75(2) ?
O13 V2 V1 . . 83.44(2) ?
O10 V2 V1 . . 88.47(2) ?
O11 V2 V1 2_666 . 124.06(2) ?
O14 V2 V1 2_666 . 48.643(16) ?
O2 V2 V4 . 2_666 89.10(3) ?
O6 V2 V4 . 2_666 131.89(3) ?
O13 V2 V4 . 2_666 128.50(2) ?
O10 V2 V4 . 2_666 39.806(19) ?
O11 V2 V4 2_666 2_666 40.263(18) ?
O14 V2 V4 2_666 2_666 84.694(17) ?
V1 V2 V4 . 2_666 120.428(6) ?
O3 V3 O7 . . 107.11(4) ?
O3 V3 O11 . . 97.73(3) ?
O7 V3 O11 . . 97.83(3) ?
O3 V3 O10 . . 97.47(3) ?
O7 V3 O10 . . 96.04(3) ?
O11 V3 O10 . . 155.39(3) ?
O3 V3 O14 . . 88.41(3) ?
O7 V3 O14 . . 164.44(3) ?
O11 V3 O14 . . 80.64(3) ?
O10 V3 O14 . . 80.55(3) ?
O3 V3 O14 . 2_666 166.38(3) ?
O7 V3 O14 . 2_666 86.51(3) ?
O11 V3 O14 . 2_666 80.29(3) ?
O10 V3 O14 . 2_666 80.39(3) ?
O14 V3 O14 . 2_666 77.96(3) ?
O3 V3 V5 . 2_666 39.06(2) ?
O7 V3 V5 . 2_666 146.17(2) ?
O11 V3 V5 . 2_666 89.66(2) ?
O10 V3 V5 . 2_666 90.04(2) ?
O14 V3 V5 . 2_666 49.358(17) ?
O14 V3 V5 2_666 2_666 127.319(17) ?
O3 V3 V1 . . 145.30(3) ?
O7 V3 V1 . . 38.19(2) ?
O11 V3 V1 . . 89.69(2) ?
O10 V3 V1 . . 88.75(2) ?
O14 V3 V1 . . 126.279(18) ?
O14 V3 V1 2_666 . 48.321(17) ?
V5 V3 V1 2_666 . 175.629(6) ?
O4 V4 O8 . . 102.13(4) ?
O4 V4 O12 . . 102.49(4) ?
O8 V4 O12 . . 95.66(3) ?
O4 V4 O10 . 2_666 99.74(4) ?
O8 V4 O10 . 2_666 155.62(3) ?
O12 V4 O10 . 2_666 89.99(3) ?
O4 V4 O11 . . 99.12(4) ?
O8 V4 O11 . . 89.83(3) ?
O12 V4 O11 . . 156.02(3) ?
O10 V4 O11 2_666 . 76.13(3) ?
O4 V4 O14 . 2_666 174.28(3) ?
O8 V4 O14 . 2_666 81.05(3) ?
O12 V4 O14 . 2_666 81.78(3) ?
O10 V4 O14 2_666 2_666 76.30(2) ?
O11 V4 O14 . 2_666 76.03(3) ?
O4 V4 V2 . 2_666 89.60(3) ?
O8 V4 V2 . 2_666 130.07(2) ?
O12 V4 V2 . 2_666 129.23(2) ?
O10 V4 V2 2_666 2_666 39.240(19) ?
O11 V4 V2 . 2_666 40.246(19) ?
O14 V4 V2 2_666 2_666 84.733(17) ?
O4 V4 V1 . . 135.49(3) ?
O8 V4 V1 . . 33.55(2) ?
O12 V4 V1 . . 84.23(2) ?
O10 V4 V1 2_666 . 124.447(19) ?
O11 V4 V1 . . 87.655(19) ?
O14 V4 V1 2_666 . 48.162(16) ?
V2 V4 V1 2_666 . 120.184(6) ?
O4 V4 V5 . . 136.16(3) ?
O8 V4 V5 . . 84.21(2) ?
O12 V4 V5 . . 33.88(2) ?
O10 V4 V5 2_666 . 87.47(2) ?
O11 V4 V5 . . 124.45(2) ?
O14 V4 V5 2_666 . 48.462(16) ?
V2 V4 V5 2_666 . 119.451(6) ?
V1 V4 V5 . . 59.105(6) ?
O5 V5 O9 . . 104.08(4) ?
O5 V5 O13 . . 102.38(4) ?
O9 V5 O13 . . 91.70(3) ?
O5 V5 O12 . . 102.89(4) ?
O9 V5 O12 . . 90.47(3) ?
O13 V5 O12 . . 153.29(3) ?
O5 V5 O3 . 2_666 100.16(4) ?
O9 V5 O3 . 2_666 155.75(3) ?
O13 V5 O3 . 2_666 83.71(3) ?
O12 V5 O3 . 2_666 83.45(3) ?
O5 V5 O14 . 2_666 174.46(4) ?
O9 V5 O14 . 2_666 81.46(3) ?
O13 V5 O14 . 2_666 77.01(3) ?
O12 V5 O14 . 2_666 77.00(3) ?
O3 V5 O14 2_666 2_666 74.30(2) ?
O5 V5 V1 . . 137.01(4) ?
O9 V5 V1 . . 32.96(2) ?
O13 V5 V1 . . 83.39(2) ?
O12 V5 V1 . . 84.06(2) ?
O3 V5 V1 2_666 . 122.825(19) ?
O14 V5 V1 2_666 . 48.521(15) ?
O5 V5 V3 . 2_666 131.12(4) ?
O9 V5 V3 . 2_666 124.81(2) ?
O13 V5 V3 . 2_666 78.32(2) ?
O12 V5 V3 . 2_666 78.62(2) ?
O3 V5 V3 2_666 2_666 30.960(18) ?
O14 V5 V3 2_666 2_666 43.346(15) ?
V1 V5 V3 . 2_666 91.865(6) ?
O5 V5 V4 . . 135.05(4) ?
O9 V5 V4 . . 80.99(2) ?
O13 V5 V4 . . 122.29(2) ?
O12 V5 V4 . . 32.23(2) ?
O3 V5 V4 2_666 . 81.44(2) ?
O14 V5 V4 2_666 . 45.285(16) ?
V1 V5 V4 . . 60.308(5) ?
V3 V5 V4 2_666 . 61.383(5) ?
V3 O3 V5 . 2_666 109.98(3) ?
V2 O6 V1 . . 113.89(4) ?
V3 O7 V1 . . 111.12(3) ?
V4 O8 V1 . . 114.22(4) ?
V1 O9 V5 . . 113.76(4) ?
V3 O10 V2 . . 107.49(3) ?
V3 O10 V4 . 2_666 106.61(3) ?
V2 O10 V4 . 2_666 100.95(3) ?
V3 O11 V2 . 2_666 107.71(3) ?
V3 O11 V4 . . 107.45(3) ?
V2 O11 V4 2_666 . 99.49(3) ?
V4 O12 V5 . . 113.89(3) ?
V2 O13 V5 . . 115.19(4) ?
V3 O14 V3 . 2_666 102.04(3) ?
V3 O14 V4 . 2_666 93.65(2) ?
V3 O14 V4 2_666 2_666 93.42(2) ?
V3 O14 V2 . 2_666 93.73(2) ?
V3 O14 V2 2_666 2_666 92.47(2) ?
V4 O14 V2 2_666 2_666 169.39(3) ?
V3 O14 V1 . 2_666 169.74(3) ?
V3 O14 V1 2_666 2_666 88.20(2) ?
V4 O14 V1 2_666 2_666 86.38(2) ?
V2 O14 V1 2_666 2_666 84.99(2) ?
V3 O14 V5 . 2_666 87.30(2) ?
V3 O14 V5 2_666 2_666 170.66(3) ?
V4 O14 V5 2_666 2_666 86.25(2) ?
V2 O14 V5 2_666 2_666 86.50(2) ?
V1 O14 V5 2_666 2_666 82.46(2) ?
N2 C1 N1 . . 118.43(10) ?
N2 C1 N3 . . 123.86(10) ?
N1 C1 N3 . . 117.57(11) ?
N4 C2 N5 . . 118.72(10) ?
N4 C2 N3 . . 123.49(10) ?
N5 C2 N3 . . 117.62(10) ?
N5 C3 H3A . . 109.5 ?
N5 C3 H3B . . 109.5 ?
H3A C3 H3B . . 109.5 ?
N5 C3 H3C . . 109.5 ?
H3A C3 H3C . . 109.5 ?
H3B C3 H3C . . 109.5 ?
N5 C4 H4A . . 109.5 ?
N5 C4 H4B . . 109.5 ?
H4A C4 H4B . . 109.5 ?
N5 C4 H4C . . 109.5 ?
H4A C4 H4C . . 109.5 ?
H4B C4 H4C . . 109.5 ?
C1 N1 H1A . . 115.0(14) ?
C1 N1 H1B . . 119.0(15) ?
H1A N1 H1B . . 126(2) ?
C1 N2 H2A . . 122.6(12) ?
C1 N2 H2B . . 119.7(12) ?
H2A N2 H2B . . 114.9(17) ?
C1 N3 C2 . . 122.59(10) ?
C2 N4 H4D . . 118.1(12) ?
C2 N4 H4E . . 117.1(15) ?
H4D N4 H4E . . 124.7(19) ?
C2 N5 C3 . . 122.03(10) ?
C2 N5 C4 . . 120.63(11) ?
C3 N5 C4 . . 117.34(10) ?
H6A N6 H6B . . 106.4(16) ?
H6A N6 H6C . . 108.3(17) ?
H6B N6 H6C . . 117.5(17) ?
H6A N6 H6D . . 109.4(17) ?
H6B N6 H6D . . 107.1(16) ?
H6C N6 H6D . . 108.0(17) ?
H7A N7 H7B . . 109.0(16) ?
H7A N7 H7C . . 109.8(16) ?
H7B N7 H7C . . 109.4(16) ?
H7A N7 H7D . . 112.0(16) ?
H7B N7 H7D . . 111.8(15) ?
H7C N7 H7D . . 104.8(16) ?
H15A O15 H15B . . 112(2) ?
H16A O16 H16B . . 112(2) ?
H17A O17 H17B . . 102.5(18) ?

loop_
_geom_bond_atom_site_label_1
_geom_bond_atom_site_label_2
_geom_bond_site_symmetry_2
_geom_bond_distance
_geom_bond_publ_flag
V1 O1 . 1.6137(7) ?
V1 O9 . 1.8226(7) ?
V1 O6 . 1.8689(8) ?
V1 O8 . 1.8811(7) ?
V1 O7 . 2.0554(7) ?
V1 O14 2_666 2.3173(6) ?
V1 V5 . 3.0663(2) ?
V1 V2 . 3.0755(2) ?
V1 V3 . 3.1011(2) ?
V1 V4 . 3.1042(2) ?
V2 O2 . 1.6161(8) ?
V2 O6 . 1.8001(7) ?
V2 O13 . 1.8440(7) ?
V2 O10 . 1.9854(7) ?
V2 O11 2_666 2.0185(7) ?
V2 O14 2_666 2.2343(6) ?
V2 V4 2_666 3.0815(2) ?
V3 O3 . 1.6825(7) ?
V3 O7 . 1.6968(7) ?
V3 O11 . 1.9098(7) ?
V3 O10 . 1.9284(7) ?
V3 O14 . 2.1121(6) ?
V3 O14 2_666 2.1349(6) ?
V3 V5 2_666 3.0737(2) ?
V4 O4 . 1.6145(7) ?
V4 O8 . 1.8153(7) ?
V4 O12 . 1.8158(7) ?
V4 O10 2_666 2.0094(7) ?
V4 O11 . 2.0192(6) ?
V4 O14 2_666 2.2168(6) ?
V4 V5 . 3.1128(2) ?
V5 O5 . 1.6055(8) ?
V5 O9 . 1.8385(7) ?
V5 O13 . 1.8649(7) ?
V5 O12 . 1.8978(7) ?
V5 O3 2_666 2.0607(7) ?
V5 O14 2_666 2.3350(6) ?
C1 N2 . 1.3271(16) ?
C1 N1 . 1.3332(15) ?
C1 N3 . 1.3451(13) ?
C2 N4 . 1.3318(16) ?
C2 N5 . 1.3374(13) ?
C2 N3 . 1.3460(14) ?
C3 N5 . 1.4474(18) ?
C3 H3A . 0.9600 ?
C3 H3B . 0.9600 ?
C3 H3C . 0.9600 ?
C4 N5 . 1.4554(14) ?
C4 H4A . 0.9600 ?
C4 H4B . 0.9600 ?
C4 H4C . 0.9600 ?
N1 H1A . 0.818(19) ?
N1 H1B . 0.76(2) ?
N2 H2A . 0.854(18) ?
N2 H2B . 0.849(19) ?
N4 H4D . 0.912(19) ?
N4 H4E . 0.736(19) ?
N6 H6A . 0.882(19) ?
N6 H6B . 0.874(18) ?
N6 H6C . 0.808(19) ?
N6 H6D . 0.873(19) ?
N7 H7A . 0.835(18) ?
N7 H7B . 0.880(18) ?
N7 H7C . 0.843(19) ?
N7 H7D . 0.873(18) ?
O15 H15A . 0.812(16) ?
O15 H15B . 0.778(16) ?
O16 H16A . 0.804(15) ?
O16 H16B . 0.830(15) ?
O17 H17A . 0.850(14) ?
O17 H17B . 0.820(15) ?

loop_
_geom_hbond_atom_site_label_D
_geom_hbond_atom_site_label_H
_geom_hbond_atom_site_label_A
_geom_hbond_site_symmetry_A
_geom_hbond_distance_DH
_geom_hbond_distance_HA
_geom_hbond_distance_DA
_geom_hbond_angle_DHA
_geom_hbond_publ_flag
N1 H1A O10 2_576 0.818(19) 2.080(19) 2.8981(12) 178(2) yes
N1 H1B O6 . 0.76(2) 2.71(2) 3.4507(15) 163.9(19) yes
N2 H2A O12 1_465 0.854(18) 2.112(18) 2.9457(12) 165.4(17) yes
N2 H2B O15 2_675 0.849(19) 2.072(19) 2.9164(16) 172.9(17) yes
N4 H4D O9 2_675 0.912(19) 2.423(19) 3.2993(14) 161.1(16) yes
N4 H4E O16 1_565 0.736(19) 2.269(19) 2.9686(16) 159.2(19) yes
N6 H6A O8 2_676 0.882(19) 1.865(19) 2.7463(13) 176.7(17) yes
N6 H6B O17 2_576 0.874(18) 1.921(19) 2.7871(13) 170.7(17) yes
N6 H6C O7 . 0.808(19) 1.990(19) 2.7922(11) 172.2(18) yes
N6 H6D O2 2_576 0.873(19) 2.074(19) 2.8541(13) 148.3(16) yes
N7 H7A O16 . 0.835(18) 2.083(18) 2.8810(14) 159.8(17) yes
N7 H7B O2 2_566 0.880(18) 2.367(17) 2.9194(12) 121.1(14) no
N7 H7B O4 1_455 0.880(18) 2.056(18) 2.8627(12) 152.1(16) yes
N7 H7C O1 1_545 0.843(19) 2.072(19) 2.9050(12) 169.7(17) yes
N7 H7D O11 2_666 0.873(18) 1.928(18) 2.7957(12) 172.1(16) yes
O15 H15A O4 . 0.812(16) 2.52(2) 3.0266(14) 122(2) no
O15 H15A O12 . 0.812(16) 2.378(16) 3.1833(16) 171(2) yes
O15 H15B O17 1_655 0.778(16) 2.027(16) 2.8046(18) 177(3) yes
O16 H16A O15 1_455 0.804(15) 2.045(16) 2.8477(18) 176(2) yes
O16 H16B O5 2_665 0.830(15) 2.232(19) 2.8937(13) 137(2) yes
O17 H17A O13 . 0.850(14) 1.869(15) 2.7130(12) 171.9(19) yes
O17 H17B N3 . 0.820(15) 2.071(15) 2.8830(15) 170(2) yes

loop_
_geom_torsion_atom_site_label_1
_geom_torsion_atom_site_label_2
_geom_torsion_atom_site_label_3
_geom_torsion_atom_site_label_4
_geom_torsion_site_symmetry_1
_geom_torsion_site_symmetry_2
_geom_torsion_site_symmetry_3
_geom_torsion_site_symmetry_4
_geom_torsion
_geom_torsion_publ_flag
O7 V3 O3 V5 . . . 2_666 179.48(4) ?
O11 V3 O3 V5 . . . 2_666 -79.82(4) ?
O10 V3 O3 V5 . . . 2_666 80.77(4) ?
O14 V3 O3 V5 . . . 2_666 0.51(4) ?
O14 V3 O3 V5 2_666 . . 2_666 0.80(16) ?
V1 V3 O3 V5 . . . 2_666 179.443(13) ?
O2 V2 O6 V1 . . . . -175.89(4) ?
O13 V2 O6 V1 . . . . -71.55(4) ?
O10 V2 O6 V1 . . . . 84.11(4) ?
O11 V2 O6 V1 2_666 . . . 23.77(10) ?
O14 V2 O6 V1 2_666 . . . 7.80(4) ?
V4 V2 O6 V1 2_666 . . . 83.24(4) ?
O1 V1 O6 V2 . . . . 179.64(4) ?
O9 V1 O6 V2 . . . . 74.06(4) ?
O8 V1 O6 V2 . . . . -23.07(10) ?
O7 V1 O6 V2 . . . . -82.65(4) ?
O14 V1 O6 V2 2_666 . . . -7.60(4) ?
V5 V1 O6 V2 . . . . 41.65(4) ?
V3 V1 O6 V2 . . . . -51.93(3) ?
V4 V1 O6 V2 . . . . -7.11(5) ?
O3 V3 O7 V1 . . . . -179.96(4) ?
O11 V3 O7 V1 . . . . 79.41(4) ?
O10 V3 O7 V1 . . . . -80.21(4) ?
O14 V3 O7 V1 . . . . -3.81(14) ?
O14 V3 O7 V1 2_666 . . . -0.27(4) ?
V5 V3 O7 V1 2_666 . . . -179.378(13) ?
O4 V4 O8 V1 . . . . 174.69(4) ?
O12 V4 O8 V1 . . . . 70.60(4) ?
O10 V4 O8 V1 2_666 . . . -32.00(10) ?
O11 V4 O8 V1 . . . . -86.02(4) ?
O14 V4 O8 V1 2_666 . . . -10.14(4) ?
V2 V4 O8 V1 2_666 . . . -85.43(4) ?
V5 V4 O8 V1 . . . . 38.66(3) ?
O1 V1 O8 V4 . . . . -177.47(4) ?
O9 V1 O8 V4 . . . . -72.00(4) ?
O6 V1 O8 V4 . . . . 25.37(10) ?
O7 V1 O8 V4 . . . . 85.10(4) ?
O14 V1 O8 V4 2_666 . . . 9.83(3) ?
V5 V1 O8 V4 . . . . -39.33(3) ?
V2 V1 O8 V4 . . . . 10.82(5) ?
V3 V1 O8 V4 . . . . 54.39(3) ?
O1 V1 O9 V5 . . . . -178.43(4) ?
O6 V1 O9 V5 . . . . -76.42(4) ?
O8 V1 O9 V5 . . . . 78.31(4) ?
O7 V1 O9 V5 . . . . 3.13(11) ?
O14 V1 O9 V5 2_666 . . . 1.52(4) ?
V2 V1 O9 V5 . . . . -45.22(4) ?
V3 V1 O9 V5 . . . . 2.25(5) ?
V4 V1 O9 V5 . . . . 47.45(3) ?
O5 V5 O9 V1 . . . . 178.29(5) ?
O13 V5 O9 V1 . . . . 75.08(4) ?
O12 V5 O9 V1 . . . . -78.29(4) ?
O3 V5 O9 V1 2_666 . . . -3.32(11) ?
O14 V5 O9 V1 2_666 . . . -1.51(4) ?
V3 V5 O9 V1 2_666 . . . -1.85(5) ?
V4 V5 O9 V1 . . . . -47.36(3) ?
O4 V4 O12 V5 . . . . -174.54(4) ?
O8 V4 O12 V5 . . . . -70.76(4) ?
O10 V4 O12 V5 2_666 . . . 85.48(4) ?
O11 V4 O12 V5 . . . . 31.67(9) ?
O14 V4 O12 V5 2_666 . . . 9.32(4) ?
V2 V4 O12 V5 2_666 . . . 85.57(4) ?
V1 V4 O12 V5 . . . . -39.17(3) ?
O5 V5 O12 V4 . . . . 176.70(5) ?
O9 V5 O12 V4 . . . . 72.14(4) ?
O13 V5 O12 V4 . . . . -22.59(9) ?
O3 V5 O12 V4 2_666 . . . -84.33(4) ?
O14 V5 O12 V4 2_666 . . . -8.99(3) ?
V1 V5 O12 V4 . . . . 39.76(3) ?
V3 V5 O12 V4 2_666 . . . -53.35(3) ?
O2 V2 O13 V5 . . . . 175.65(4) ?
O6 V2 O13 V5 . . . . 71.08(4) ?
O10 V2 O13 V5 . . . . -33.02(10) ?
O11 V2 O13 V5 2_666 . . . -85.55(4) ?
O14 V2 O13 V5 2_666 . . . -10.04(4) ?
V1 V2 O13 V5 . . . . 39.04(3) ?
V4 V2 O13 V5 2_666 . . . -85.02(4) ?
O5 V5 O13 V2 . . . . -175.94(5) ?
O9 V5 O13 V2 . . . . -71.13(4) ?
O12 V5 O13 V2 . . . . 23.31(10) ?
O3 V5 O13 V2 2_666 . . . 85.00(4) ?
O14 V5 O13 V2 2_666 . . . 9.71(4) ?
V1 V5 O13 V2 . . . . -39.18(3) ?
V3 V5 O13 V2 2_666 . . . 54.11(3) ?
V4 V5 O13 V2 . . . . 9.28(5) ?
N2 C1 N3 C2 . . . . 30.11(19) ?
N1 C1 N3 C2 . . . . -154.27(13) ?
N4 C2 N3 C1 . . . . 34.71(19) ?
N5 C2 N3 C1 . . . . -150.09(12) ?
N4 C2 N5 C3 . . . . -178.69(15) ?
N3 C2 N5 C3 . . . . 5.88(19) ?
N4 C2 N5 C4 . . . . 2.39(18) ?
N3 C2 N5 C4 . . . . -173.04(12) ?

_cod_database_fobs_code 1563716
